data_7008325
loop_
_publ_author_name
'Conway, Ben'
'Hevia, Eva'
'Kennedy, Alan R.'
'Mulvey, Robert E.'
'Weatherstone, Susan'

_publ_section_title
;
 Synthesis and characterisation of a series of alkylmagnesium amide and
 related oxygen-contaminated "alkoxy" compounds.
;
_journal_issue 8
_journal_name_full 'Dalton transactions (Cambridge, England : 2003)'
_journal_page_first 1532
_journal_page_last 1544
_journal_paper_doi 10.1039/b501502b
_journal_year 2005
_chemical_formula_sum 'C20 H46 Mg2 N2'
_chemical_formula_weight 363.21
_chemical_name_systematic
;
?
;
_space_group_IT_number 14
_symmetry_cell_setting monoclinic
_symmetry_space_group_name_Hall '-P 2ybc'
_symmetry_space_group_name_H-M 'P 1 21/c 1'
_atom_sites_solution_hydrogens geom
_atom_sites_solution_primary direct
_atom_sites_solution_secondary difmap
_audit_creation_method SHELXL-97
_cell_angle_alpha 90.00
_cell_angle_beta 98.167(1)
_cell_angle_gamma 90.00
_cell_formula_units_Z 4
_cell_length_a 10.389(1)
_cell_length_b 12.712(1)
_cell_length_c 18.645(1)
_cell_measurement_temperature 123(2)
_cell_volume 2437.4(3)
_computing_data_collection 'Denzo & Collect'
_computing_structure_refinement 'SHELXL-97 (Sheldrick, 1997)'
_computing_structure_solution SIR92
_diffrn_ambient_temperature 123(2)
_diffrn_measured_fraction_theta_full 0.969
_diffrn_measured_fraction_theta_max 0.969
_diffrn_measurement_device_type 'Nonius Kappa CCD'
_diffrn_measurement_method 'phi and omega scans'
_diffrn_radiation_monochromator graphite
_diffrn_radiation_source 'fine-focus sealed tube'
_diffrn_radiation_type MoK\a
_diffrn_radiation_wavelength 0.71073
_diffrn_reflns_av_R_equivalents 0.0230
_diffrn_reflns_av_sigmaI/netI 0.0356
_diffrn_reflns_limit_h_max 13
_diffrn_reflns_limit_h_min -13
_diffrn_reflns_limit_k_max 16
_diffrn_reflns_limit_k_min -14
_diffrn_reflns_limit_l_max 24
_diffrn_reflns_limit_l_min -24
_diffrn_reflns_number 9006
_diffrn_reflns_theta_full 27.53
_diffrn_reflns_theta_max 27.53
_diffrn_reflns_theta_min 1.95
_diffrn_standards_decay_% 0
_diffrn_standards_number 0
_exptl_absorpt_coefficient_mu 0.103
_exptl_absorpt_correction_type none
_exptl_crystal_colour colourless
_exptl_crystal_density_diffrn 0.990
_exptl_crystal_density_method 'not measured'
_exptl_crystal_description chunk
_exptl_crystal_F_000 816
_exptl_crystal_size_max 0.25
_exptl_crystal_size_mid 0.2
_exptl_crystal_size_min 0.15
_refine_diff_density_max 0.501
_refine_diff_density_min -0.222
_refine_diff_density_rms 0.040
_refine_ls_extinction_method none
_refine_ls_goodness_of_fit_ref 1.038
_refine_ls_hydrogen_treatment constr
_refine_ls_matrix_type full
_refine_ls_number_parameters 231
_refine_ls_number_reflns 5453
_refine_ls_number_restraints 0
_refine_ls_restrained_S_all 1.038
_refine_ls_R_factor_all 0.0576
_refine_ls_R_factor_gt 0.0454
_refine_ls_shift/su_max 0.001
_refine_ls_shift/su_mean 0.000
_refine_ls_structure_factor_coef Fsqd
_refine_ls_weighting_details 'calc w=1/[\s^2^(Fo^2^)+(0.0566P)^2^+0.9958P] where P=(Fo^2^+2Fc^2^)/3'
_refine_ls_weighting_scheme calc
_refine_ls_wR_factor_gt 0.1165
_refine_ls_wR_factor_ref 0.1246
_reflns_number_gt 4513
_reflns_number_total 5453
_reflns_threshold_expression I>2sigma(I)
_cod_data_source_file b501502b.txt
_cod_data_source_block bumgdpa
_cod_original_sg_symbol_H-M P21/c
_cod_database_code 7008325

loop_
_symmetry_equiv_pos_as_xyz
'x, y, z'
'-x, y+1/2, -z+1/2'
'-x, -y, -z'
'x, -y-1/2, z-1/2'

loop_
_atom_site_label
_atom_site_type_symbol
_atom_site_fract_x
_atom_site_fract_y
_atom_site_fract_z
_atom_site_U_iso_or_equiv
_atom_site_adp_type
_atom_site_occupancy
_atom_site_symmetry_multiplicity
_atom_site_calc_flag
_atom_site_refinement_flags
_atom_site_disorder_assembly
_atom_site_disorder_group
Mg1 Mg 0.87045(4) 0.22805(4) 0.63832(2) 0.02367(13) Uani 1 1 d . . .
Mg2 Mg 0.62771(4) 0.25513(4) 0.54252(2) 0.02323(13) Uani 1 1 d . . .
N1 N 0.82537(10) 0.26822(9) 0.52852(6) 0.0226(2) Uani 1 1 d . . .
N2 N 0.67386(11) 0.21209(9) 0.65146(6) 0.0244(2) Uani 1 1 d . . .
C1 C 1.05752(15) 0.20347(13) 0.70165(8) 0.0352(3) Uani 1 1 d . . .
C2 C 1.0627(2) 0.2352(2) 0.78105(11) 0.0690(7) Uani 1 1 d . . .
H2A H 1.0011 0.1923 0.8036 0.103 Uiso 1 1 calc R . .
H2B H 1.0396 0.3097 0.7840 0.103 Uiso 1 1 calc R . .
H2C H 1.1509 0.2240 0.8065 0.103 Uiso 1 1 calc R . .
C3 C 1.1001(2) 0.08985(17) 0.69985(15) 0.0654(6) Uani 1 1 d . . .
H3A H 1.1859 0.0818 0.7289 0.098 Uiso 1 1 calc R . .
H3B H 1.1050 0.0691 0.6497 0.098 Uiso 1 1 calc R . .
H3C H 1.0371 0.0450 0.7198 0.098 Uiso 1 1 calc R . .
C4 C 1.16082(18) 0.26932(17) 0.67037(12) 0.0545(5) Uani 1 1 d . . .
H4A H 1.2466 0.2553 0.6980 0.082 Uiso 1 1 calc R . .
H4B H 1.1402 0.3442 0.6738 0.082 Uiso 1 1 calc R . .
H4C H 1.1614 0.2503 0.6195 0.082 Uiso 1 1 calc R . .
C5 C 0.87776(13) 0.37414(11) 0.51587(8) 0.0271(3) Uani 1 1 d . . .
H5 H 0.9714 0.3660 0.5100 0.032 Uiso 1 1 calc R . .
C6 C 0.87054(15) 0.44320(12) 0.58194(8) 0.0326(3) Uani 1 1 d . . .
H6A H 0.7802 0.4474 0.5913 0.049 Uiso 1 1 calc R . .
H6B H 0.9022 0.5139 0.5729 0.049 Uiso 1 1 calc R . .
H6C H 0.9246 0.4127 0.6242 0.049 Uiso 1 1 calc R . .
C7 C 0.80808(17) 0.42824(13) 0.44791(9) 0.0396(4) Uani 1 1 d . . .
H7A H 0.8188 0.3861 0.4051 0.059 Uiso 1 1 calc R . .
H7B H 0.8455 0.4983 0.4433 0.059 Uiso 1 1 calc R . .
H7C H 0.7153 0.4350 0.4517 0.059 Uiso 1 1 calc R . .
C8 C 0.85038(14) 0.19130(12) 0.47217(7) 0.0280(3) Uani 1 1 d . . .
H8 H 0.8101 0.2190 0.4240 0.034 Uiso 1 1 calc R . .
C9 C 0.99430(16) 0.17074(15) 0.46889(10) 0.0427(4) Uani 1 1 d . . .
H9A H 1.0368 0.2366 0.4582 0.064 Uiso 1 1 calc R . .
H9B H 1.0028 0.1192 0.4307 0.064 Uiso 1 1 calc R . .
H9C H 1.0356 0.1432 0.5156 0.064 Uiso 1 1 calc R . .
C10 C 0.78467(16) 0.08719(12) 0.48532(9) 0.0368(4) Uani 1 1 d . . .
H10A H 0.8230 0.0584 0.5323 0.055 Uiso 1 1 calc R . .
H10B H 0.7973 0.0374 0.4468 0.055 Uiso 1 1 calc R . .
H10C H 0.6914 0.0989 0.4853 0.055 Uiso 1 1 calc R . .
C11 C 0.62087(14) 0.28388(12) 0.70334(8) 0.0303(3) Uani 1 1 d . . .
H11 H 0.5688 0.2405 0.7336 0.036 Uiso 1 1 calc R . .
C12 C 0.72857(17) 0.33829(14) 0.75422(9) 0.0394(4) Uani 1 1 d . . .
H12A H 0.7839 0.2852 0.7814 0.059 Uiso 1 1 calc R . .
H12B H 0.6898 0.3832 0.7881 0.059 Uiso 1 1 calc R . .
H12C H 0.7811 0.3814 0.7258 0.059 Uiso 1 1 calc R . .
C13 C 0.53005(18) 0.36553(15) 0.66289(10) 0.0459(4) Uani 1 1 d . . .
H13A H 0.5783 0.4078 0.6317 0.069 Uiso 1 1 calc R . .
H13B H 0.4958 0.4115 0.6979 0.069 Uiso 1 1 calc R . .
H13C H 0.4579 0.3297 0.6331 0.069 Uiso 1 1 calc R . .
C14 C 0.64796(15) 0.09911(12) 0.66568(8) 0.0336(3) Uani 1 1 d . . .
H14 H 0.6862 0.0579 0.6282 0.040 Uiso 1 1 calc R . .
C15 C 0.50399(18) 0.07063(15) 0.65686(10) 0.0480(4) Uani 1 1 d . . .
H15A H 0.4626 0.1070 0.6939 0.072 Uiso 1 1 calc R . .
H15B H 0.4947 -0.0056 0.6623 0.072 Uiso 1 1 calc R . .
H15C H 0.4621 0.0921 0.6087 0.072 Uiso 1 1 calc R . .
C16 C 0.71490(19) 0.05999(15) 0.73925(10) 0.0488(5) Uani 1 1 d . . .
H16A H 0.8072 0.0791 0.7452 0.073 Uiso 1 1 calc R . .
H16B H 0.7066 -0.0167 0.7417 0.073 Uiso 1 1 calc R . .
H16C H 0.6738 0.0924 0.7780 0.073 Uiso 1 1 calc R . .
C17 C 0.45939(14) 0.25687(12) 0.46047(8) 0.0309(3) Uani 1 1 d . . .
C18 C 0.37064(17) 0.16030(15) 0.46427(10) 0.0450(4) Uani 1 1 d . . .
H18A H 0.3320 0.1628 0.5092 0.067 Uiso 1 1 calc R . .
H18B H 0.4221 0.0958 0.4634 0.067 Uiso 1 1 calc R . .
H18C H 0.3015 0.1609 0.4226 0.067 Uiso 1 1 calc R . .
C19 C 0.3762(2) 0.35391(17) 0.46506(12) 0.0590(6) Uani 1 1 d . . .
H19A H 0.4296 0.4171 0.4630 0.088 Uiso 1 1 calc R . .
H19B H 0.3399 0.3531 0.5108 0.088 Uiso 1 1 calc R . .
H19C H 0.3051 0.3543 0.4244 0.088 Uiso 1 1 calc R . .
C20 C 0.50268(18) 0.25508(17) 0.38549(9) 0.0485(5) Uani 1 1 d . . .
H20A H 0.4263 0.2484 0.3484 0.073 Uiso 1 1 calc R . .
H20B H 0.5609 0.1952 0.3822 0.073 Uiso 1 1 calc R . .
H20C H 0.5486 0.3206 0.3778 0.073 Uiso 1 1 calc R . .

loop_
_atom_site_aniso_label
_atom_site_aniso_U_11
_atom_site_aniso_U_22
_atom_site_aniso_U_33
_atom_site_aniso_U_23
_atom_site_aniso_U_13
_atom_site_aniso_U_12
Mg1 0.0223(2) 0.0284(3) 0.0202(2) 0.00052(18) 0.00247(17) 0.00048(18)
Mg2 0.0199(2) 0.0292(3) 0.0207(2) -0.00009(17) 0.00352(17) -0.00012(17)
N1 0.0220(5) 0.0254(6) 0.0211(5) 0.0004(4) 0.0056(4) -0.0006(4)
N2 0.0268(6) 0.0268(6) 0.0208(5) -0.0007(4) 0.0077(4) -0.0018(5)
C1 0.0298(7) 0.0410(9) 0.0329(8) 0.0006(7) -0.0024(6) 0.0042(6)
C2 0.0448(11) 0.119(2) 0.0384(10) -0.0094(12) -0.0102(8) 0.0107(12)
C3 0.0472(11) 0.0483(12) 0.0970(18) 0.0079(11) -0.0020(11) 0.0126(9)
C4 0.0347(9) 0.0629(13) 0.0630(13) 0.0084(10) -0.0031(8) -0.0065(8)
C5 0.0243(6) 0.0295(7) 0.0281(7) 0.0039(5) 0.0063(5) -0.0035(5)
C6 0.0357(8) 0.0283(7) 0.0346(8) 0.0008(6) 0.0073(6) -0.0036(6)
C7 0.0479(9) 0.0365(9) 0.0338(8) 0.0103(7) 0.0032(7) -0.0052(7)
C8 0.0289(7) 0.0343(8) 0.0218(6) -0.0015(6) 0.0071(5) 0.0026(6)
C9 0.0344(8) 0.0501(10) 0.0471(9) -0.0086(8) 0.0178(7) 0.0041(7)
C10 0.0428(9) 0.0303(8) 0.0397(8) -0.0079(7) 0.0142(7) 0.0002(7)
C11 0.0332(7) 0.0348(8) 0.0253(7) -0.0050(6) 0.0130(6) -0.0019(6)
C12 0.0476(9) 0.0422(9) 0.0301(8) -0.0105(7) 0.0109(7) -0.0075(7)
C13 0.0446(9) 0.0488(10) 0.0465(10) -0.0052(8) 0.0142(8) 0.0149(8)
C14 0.0419(8) 0.0294(8) 0.0323(8) -0.0004(6) 0.0145(6) -0.0053(6)
C15 0.0506(10) 0.0486(11) 0.0450(10) 0.0028(8) 0.0076(8) -0.0226(8)
C16 0.0493(10) 0.0472(10) 0.0514(11) 0.0209(8) 0.0121(8) 0.0016(8)
C17 0.0264(7) 0.0352(8) 0.0303(7) -0.0007(6) 0.0017(6) 0.0014(6)
C18 0.0382(9) 0.0510(11) 0.0447(10) 0.0019(8) 0.0018(7) -0.0090(8)
C19 0.0583(12) 0.0527(12) 0.0589(12) -0.0106(10) -0.0158(9) 0.0216(10)
C20 0.0384(9) 0.0750(13) 0.0307(8) 0.0042(8) -0.0003(7) -0.0088(9)

loop_
_atom_type_symbol
_atom_type_description
_atom_type_scat_dispersion_real
_atom_type_scat_dispersion_imag
_atom_type_scat_source
Mg Mg 0.0486 0.0363 'International Tables Vol C Tables 4.2.6.8 and 6.1.1.4'
N N 0.0061 0.0033 'International Tables Vol C Tables 4.2.6.8 and 6.1.1.4'
C C 0.0033 0.0016 'International Tables Vol C Tables 4.2.6.8 and 6.1.1.4'
H H 0.0000 0.0000 'International Tables Vol C Tables 4.2.6.8 and 6.1.1.4'

loop_
_geom_angle_atom_site_label_1
_geom_angle_atom_site_label_2
_geom_angle_atom_site_label_3
_geom_angle
_geom_angle_site_symmetry_1
_geom_angle_site_symmetry_3
_geom_angle_publ_flag
N1 Mg1 N2 92.94(5) . . ?
N1 Mg1 C1 129.11(6) . . ?
N2 Mg1 C1 137.75(6) . . ?
N1 Mg1 Mg2 46.76(3) . . ?
N2 Mg1 Mg2 46.20(3) . . ?
C1 Mg1 Mg2 175.20(5) . . ?
N2 Mg2 N1 92.74(5) . . ?
N2 Mg2 C17 138.00(6) . . ?
N1 Mg2 C17 128.07(5) . . ?
N2 Mg2 Mg1 46.44(3) . . ?
N1 Mg2 Mg1 46.31(3) . . ?
C17 Mg2 Mg1 170.83(5) . . ?
C5 N1 C8 112.35(10) . . ?
C5 N1 Mg1 109.87(8) . . ?
C8 N1 Mg1 119.54(9) . . ?
C5 N1 Mg2 118.42(8) . . ?
C8 N1 Mg2 107.84(8) . . ?
Mg1 N1 Mg2 86.93(4) . . ?
C11 N2 C14 112.42(11) . . ?
C11 N2 Mg2 114.52(9) . . ?
C14 N2 Mg2 113.70(9) . . ?
C11 N2 Mg1 118.11(9) . . ?
C14 N2 Mg1 108.46(9) . . ?
Mg2 N2 Mg1 87.36(4) . . ?
C3 C1 C2 107.66(17) . . ?
C3 C1 C4 106.78(16) . . ?
C2 C1 C4 107.02(17) . . ?
C3 C1 Mg1 111.81(12) . . ?
C2 C1 Mg1 113.51(12) . . ?
C4 C1 Mg1 109.73(11) . . ?
C1 C2 H2A 109.5 . . ?
C1 C2 H2B 109.5 . . ?
H2A C2 H2B 109.5 . . ?
C1 C2 H2C 109.5 . . ?
H2A C2 H2C 109.5 . . ?
H2B C2 H2C 109.5 . . ?
C1 C3 H3A 109.5 . . ?
C1 C3 H3B 109.5 . . ?
H3A C3 H3B 109.5 . . ?
C1 C3 H3C 109.5 . . ?
H3A C3 H3C 109.5 . . ?
H3B C3 H3C 109.5 . . ?
C1 C4 H4A 109.5 . . ?
C1 C4 H4B 109.5 . . ?
H4A C4 H4B 109.5 . . ?
C1 C4 H4C 109.5 . . ?
H4A C4 H4C 109.5 . . ?
H4B C4 H4C 109.5 . . ?
N1 C5 C6 109.47(11) . . ?
N1 C5 C7 113.47(12) . . ?
C6 C5 C7 109.80(13) . . ?
N1 C5 H5 108.0 . . ?
C6 C5 H5 108.0 . . ?
C7 C5 H5 108.0 . . ?
C5 C6 H6A 109.5 . . ?
C5 C6 H6B 109.5 . . ?
H6A C6 H6B 109.5 . . ?
C5 C6 H6C 109.5 . . ?
H6A C6 H6C 109.5 . . ?
H6B C6 H6C 109.5 . . ?
C5 C7 H7A 109.5 . . ?
C5 C7 H7B 109.5 . . ?
H7A C7 H7B 109.5 . . ?
C5 C7 H7C 109.5 . . ?
H7A C7 H7C 109.5 . . ?
H7B C7 H7C 109.5 . . ?
N1 C8 C10 109.29(11) . . ?
N1 C8 C9 114.30(12) . . ?
C10 C8 C9 108.73(13) . . ?
N1 C8 H8 108.1 . . ?
C10 C8 H8 108.1 . . ?
C9 C8 H8 108.1 . . ?
C8 C9 H9A 109.5 . . ?
C8 C9 H9B 109.5 . . ?
H9A C9 H9B 109.5 . . ?
C8 C9 H9C 109.5 . . ?
H9A C9 H9C 109.5 . . ?
H9B C9 H9C 109.5 . . ?
C8 C10 H10A 109.5 . . ?
C8 C10 H10B 109.5 . . ?
H10A C10 H10B 109.5 . . ?
C8 C10 H10C 109.5 . . ?
H10A C10 H10C 109.5 . . ?
H10B C10 H10C 109.5 . . ?
N2 C11 C12 112.03(12) . . ?
N2 C11 C13 110.77(12) . . ?
C12 C11 C13 110.23(14) . . ?
N2 C11 H11 107.9 . . ?
C12 C11 H11 107.9 . . ?
C13 C11 H11 107.9 . . ?
C11 C12 H12A 109.5 . . ?
C11 C12 H12B 109.5 . . ?
H12A C12 H12B 109.5 . . ?
C11 C12 H12C 109.5 . . ?
H12A C12 H12C 109.5 . . ?
H12B C12 H12C 109.5 . . ?
C11 C13 H13A 109.5 . . ?
C11 C13 H13B 109.5 . . ?
H13A C13 H13B 109.5 . . ?
C11 C13 H13C 109.5 . . ?
H13A C13 H13C 109.5 . . ?
H13B C13 H13C 109.5 . . ?
N2 C14 C15 114.10(14) . . ?
N2 C14 C16 113.68(13) . . ?
C15 C14 C16 109.48(13) . . ?
N2 C14 H14 106.3 . . ?
C15 C14 H14 106.3 . . ?
C16 C14 H14 106.3 . . ?
C14 C15 H15A 109.5 . . ?
C14 C15 H15B 109.5 . . ?
H15A C15 H15B 109.5 . . ?
C14 C15 H15C 109.5 . . ?
H15A C15 H15C 109.5 . . ?
H15B C15 H15C 109.5 . . ?
C14 C16 H16A 109.5 . . ?
C14 C16 H16B 109.5 . . ?
H16A C16 H16B 109.5 . . ?
C14 C16 H16C 109.5 . . ?
H16A C16 H16C 109.5 . . ?
H16B C16 H16C 109.5 . . ?
C19 C17 C20 107.94(16) . . ?
C19 C17 C18 107.18(15) . . ?
C20 C17 C18 106.59(14) . . ?
C19 C17 Mg2 112.36(11) . . ?
C20 C17 Mg2 109.57(11) . . ?
C18 C17 Mg2 112.92(11) . . ?
C17 C18 H18A 109.5 . . ?
C17 C18 H18B 109.5 . . ?
H18A C18 H18B 109.5 . . ?
C17 C18 H18C 109.5 . . ?
H18A C18 H18C 109.5 . . ?
H18B C18 H18C 109.5 . . ?
C17 C19 H19A 109.5 . . ?
C17 C19 H19B 109.5 . . ?
H19A C19 H19B 109.5 . . ?
C17 C19 H19C 109.5 . . ?
H19A C19 H19C 109.5 . . ?
H19B C19 H19C 109.5 . . ?
C17 C20 H20A 109.5 . . ?
C17 C20 H20B 109.5 . . ?
H20A C20 H20B 109.5 . . ?
C17 C20 H20C 109.5 . . ?
H20A C20 H20C 109.5 . . ?
H20B C20 H20C 109.5 . . ?

loop_
_geom_bond_atom_site_label_1
_geom_bond_atom_site_label_2
_geom_bond_distance
_geom_bond_site_symmetry_2
_geom_bond_publ_flag
Mg1 N1 2.0975(12) . ?
Mg1 N2 2.1011(12) . ?
Mg1 C1 2.1487(16) . ?
Mg1 Mg2 2.8964(7) . ?
Mg2 N2 2.0925(12) . ?
Mg2 N1 2.1130(12) . ?
Mg2 C17 2.1538(16) . ?
N1 C5 1.4836(17) . ?
N1 C8 1.4850(17) . ?
N2 C11 1.4909(17) . ?
N2 C14 1.4918(19) . ?
C1 C3 1.512(3) . ?
C1 C2 1.528(3) . ?
C1 C4 1.540(3) . ?
C2 H2A 0.9800 . ?
C2 H2B 0.9800 . ?
C2 H2C 0.9800 . ?
C3 H3A 0.9800 . ?
C3 H3B 0.9800 . ?
C3 H3C 0.9800 . ?
C4 H4A 0.9800 . ?
C4 H4B 0.9800 . ?
C4 H4C 0.9800 . ?
C5 C6 1.523(2) . ?
C5 C7 1.530(2) . ?
C5 H5 1.0000 . ?
C6 H6A 0.9800 . ?
C6 H6B 0.9800 . ?
C6 H6C 0.9800 . ?
C7 H7A 0.9800 . ?
C7 H7B 0.9800 . ?
C7 H7C 0.9800 . ?
C8 C10 1.525(2) . ?
C8 C9 1.528(2) . ?
C8 H8 1.0000 . ?
C9 H9A 0.9800 . ?
C9 H9B 0.9800 . ?
C9 H9C 0.9800 . ?
C10 H10A 0.9800 . ?
C10 H10B 0.9800 . ?
C10 H10C 0.9800 . ?
C11 C12 1.526(2) . ?
C11 C13 1.528(2) . ?
C11 H11 1.0000 . ?
C12 H12A 0.9800 . ?
C12 H12B 0.9800 . ?
C12 H12C 0.9800 . ?
C13 H13A 0.9800 . ?
C13 H13B 0.9800 . ?
C13 H13C 0.9800 . ?
C14 C15 1.525(2) . ?
C14 C16 1.530(2) . ?
C14 H14 1.0000 . ?
C15 H15A 0.9800 . ?
C15 H15B 0.9800 . ?
C15 H15C 0.9800 . ?
C16 H16A 0.9800 . ?
C16 H16B 0.9800 . ?
C16 H16C 0.9800 . ?
C17 C19 1.516(2) . ?
C17 C20 1.528(2) . ?
C17 C18 1.543(2) . ?
C18 H18A 0.9800 . ?
C18 H18B 0.9800 . ?
C18 H18C 0.9800 . ?
C19 H19A 0.9800 . ?
C19 H19B 0.9800 . ?
C19 H19C 0.9800 . ?
C20 H20A 0.9800 . ?
C20 H20B 0.9800 . ?
C20 H20C 0.9800 . ?

loop_
_geom_torsion_atom_site_label_1
_geom_torsion_atom_site_label_2
_geom_torsion_atom_site_label_3
_geom_torsion_atom_site_label_4
_geom_torsion
_geom_torsion_site_symmetry_1
_geom_torsion_site_symmetry_2
_geom_torsion_site_symmetry_3
_geom_torsion_site_symmetry_4
_geom_torsion_publ_flag
N1 Mg1 Mg2 N2 178.49(6) . . . . ?
C1 Mg1 Mg2 N2 146.6(6) . . . . ?
N2 Mg1 Mg2 N1 -178.49(6) . . . . ?
C1 Mg1 Mg2 N1 -31.9(6) . . . . ?
N1 Mg1 Mg2 C17 55.5(3) . . . . ?
N2 Mg1 Mg2 C17 -123.0(3) . . . . ?
C1 Mg1 Mg2 C17 23.6(7) . . . . ?
N2 Mg1 N1 C5 120.26(9) . . . . ?
C1 Mg1 N1 C5 -64.10(11) . . . . ?
Mg2 Mg1 N1 C5 119.17(9) . . . . ?
N2 Mg1 N1 C8 -107.71(10) . . . . ?
C1 Mg1 N1 C8 67.93(12) . . . . ?
Mg2 Mg1 N1 C8 -108.80(10) . . . . ?
N2 Mg1 N1 Mg2 1.09(5) . . . . ?
C1 Mg1 N1 Mg2 176.73(7) . . . . ?
N2 Mg2 N1 C5 -112.07(10) . . . . ?
C17 Mg2 N1 C5 78.62(11) . . . . ?
Mg1 Mg2 N1 C5 -110.98(10) . . . . ?
N2 Mg2 N1 C8 119.00(9) . . . . ?
C17 Mg2 N1 C8 -50.30(11) . . . . ?
Mg1 Mg2 N1 C8 120.09(10) . . . . ?
N2 Mg2 N1 Mg1 -1.09(5) . . . . ?
C17 Mg2 N1 Mg1 -170.40(6) . . . . ?
N1 Mg2 N2 C11 120.92(9) . . . . ?
C17 Mg2 N2 C11 -71.69(12) . . . . ?
Mg1 Mg2 N2 C11 119.83(10) . . . . ?
N1 Mg2 N2 C14 -107.93(10) . . . . ?
C17 Mg2 N2 C14 59.46(13) . . . . ?
Mg1 Mg2 N2 C14 -109.02(10) . . . . ?
N1 Mg2 N2 Mg1 1.09(5) . . . . ?
C17 Mg2 N2 Mg1 168.48(7) . . . . ?
N1 Mg1 N2 C11 -117.61(10) . . . . ?
C1 Mg1 N2 C11 67.42(13) . . . . ?
Mg2 Mg1 N2 C11 -116.51(11) . . . . ?
N1 Mg1 N2 C14 113.03(9) . . . . ?
C1 Mg1 N2 C14 -61.93(12) . . . . ?
Mg2 Mg1 N2 C14 114.13(10) . . . . ?
N1 Mg1 N2 Mg2 -1.10(5) . . . . ?
C1 Mg1 N2 Mg2 -176.07(8) . . . . ?
N1 Mg1 C1 C3 -90.15(15) . . . . ?
N2 Mg1 C1 C3 83.36(16) . . . . ?
Mg2 Mg1 C1 C3 -60.4(7) . . . . ?
N1 Mg1 C1 C2 147.81(14) . . . . ?
N2 Mg1 C1 C2 -38.67(19) . . . . ?
Mg2 Mg1 C1 C2 177.6(6) . . . . ?
N1 Mg1 C1 C4 28.14(16) . . . . ?
N2 Mg1 C1 C4 -158.35(12) . . . . ?
Mg2 Mg1 C1 C4 57.9(7) . . . . ?
C8 N1 C5 C6 -169.97(11) . . . . ?
Mg1 N1 C5 C6 -34.29(13) . . . . ?
Mg2 N1 C5 C6 63.23(13) . . . . ?
C8 N1 C5 C7 66.99(15) . . . . ?
Mg1 N1 C5 C7 -157.33(10) . . . . ?
Mg2 N1 C5 C7 -59.82(14) . . . . ?
C5 N1 C8 C10 -175.53(11) . . . . ?
Mg1 N1 C8 C10 53.52(14) . . . . ?
Mg2 N1 C8 C10 -43.24(13) . . . . ?
C5 N1 C8 C9 62.37(16) . . . . ?
Mg1 N1 C8 C9 -68.58(15) . . . . ?
Mg2 N1 C8 C9 -165.33(11) . . . . ?
C14 N2 C11 C12 111.76(14) . . . . ?
Mg2 N2 C11 C12 -116.47(12) . . . . ?
Mg1 N2 C11 C12 -15.73(16) . . . . ?
C14 N2 C11 C13 -124.71(14) . . . . ?
Mg2 N2 C11 C13 7.06(15) . . . . ?
Mg1 N2 C11 C13 107.79(13) . . . . ?
C11 N2 C14 C15 62.67(16) . . . . ?
Mg2 N2 C14 C15 -69.50(14) . . . . ?
Mg1 N2 C14 C15 -164.87(11) . . . . ?
C11 N2 C14 C16 -63.85(17) . . . . ?
Mg2 N2 C14 C16 163.98(11) . . . . ?
Mg1 N2 C14 C16 68.61(14) . . . . ?
N2 Mg2 C17 C19 83.42(15) . . . . ?
N1 Mg2 C17 C19 -112.66(14) . . . . ?
Mg1 Mg2 C17 C19 -161.9(2) . . . . ?
N2 Mg2 C17 C20 -156.59(11) . . . . ?
N1 Mg2 C17 C20 7.32(15) . . . . ?
Mg1 Mg2 C17 C20 -41.9(4) . . . . ?
N2 Mg2 C17 C18 -37.96(15) . . . . ?
N1 Mg2 C17 C18 125.96(11) . . . . ?
Mg1 Mg2 C17 C18 76.7(3) . . . . ?
